data_1533753
loop_
_publ_author_name
'Berlepsch, P.'
'Armbruster, T.'
'Makovicky, E.'
'Topa, D.'

_publ_section_title
;
 Another step toward understanding the true nature of sartorite:
 determination and refinement of a ninefold superstructure
;
_journal_name_full 'American Mineralogist'
_journal_page_first 450
_journal_page_last 461
_journal_volume 88
_journal_year 2003
_chemical_formula_sum 'As17.46 Pb8.08 S35 Tl1.46'
_chemical_name_systematic '(Pb8.08 Tl1.46) As17.46 S35'
_space_group_IT_number 14
_symmetry_space_group_name_Hall '-P 2ybc'
_symmetry_space_group_name_H-M 'P 1 21/c 1'
_cell_angle_alpha 90
_cell_angle_beta 101.993
_cell_angle_gamma 90
_cell_formula_units_Z 4
_cell_length_a 37.71
_cell_length_b 7.898
_cell_length_c 20.106
_cell_volume 5857.537
_citation_journal_id_ASTM AMMIAY
_cod_data_source_file Berlepsch_AMMIAY_2003_676.cif
_cod_data_source_block As17.46Pb8.08S35Tl1.46
_cod_database_code 1533753

loop_
_symmetry_equiv_pos_as_xyz
x,y,z
-x,y+1/2,-z+1/2
-x,-y,-z
x,-y-1/2,z-1/2

loop_
_atom_site_label
_atom_site_type_symbol
_atom_site_fract_x
_atom_site_fract_y
_atom_site_fract_z
_atom_site_occupancy
_atom_site_U_iso_or_equiv
S2 S-2 0.06506 -0.0469 0.4188 1 0.0
As10 As+3 0.4224 0.3381 0.0197 0.33 0.0
As14 As+3 0.205 0.1935 0.5417 0.782 0.0
S27 S-2 0.22385 0.6686 0.3448 1 0.0
Tl7 Tl+1 0.21828 0.58358 0.20383 0.112 0.0
S13 S-2 0.39195 0.354 0.2686 1 0.0
S23 S-2 0.35571 0.6851 0.3407 1 0.0
As11 As+3 0.40337 0.5095 0.36345 1 0.0
S25 S-2 0.25394 0.0133 0.5763 1 0.0
As18 As+3 0.01729 0.817 0.47361 1 0.0
S22 S-2 0.34784 0.3424 0.4425 1 0.0
As3 As+3 0.23534 0.8207 0.48906 1 0.0
As4 As+3 0.26684 -0.0059 0.13459 1 0.0
As2 As+3 0.85878 0.497 0.37925 1 0.0
S10 S-2 0.30124 -0.0384 0.4208 1 0.0
Pb9 Pb+2 0.00536 0.07666 0.29546 0.888 0.0
Tl1 Tl+1 0.11812 0.06199 0.31086 0.5 0.0
Tl2 Tl+1 0.23129 0.08379 0.31078 0.112 0.0
Pb7 Pb+2 0.21828 0.58358 0.20383 0.888 0.0
As12 As+3 0.30861 0.185 0.49187 1 0.0
S6 S-2 0.19372 0.0068 0.4287 1 0.0
Tl5 Tl+1 0.43835 0.64077 0.18296 0.112 0.0
As8 As+3 0.49761 0.0354 0.13258 1 0.0
S3 S-2 0.89536 0.2996 0.4432 1 0.0
S14 S-2 0.40903 0.4852 -0.0741 1 0.0
S35 S-2 0.00347 0.1617 0.155 1 0.0
Pb3 Pb+2 0.34273 0.40283 0.81497 0.888 0.0
S5 S-2 0.17148 0.3363 0.2698 1 0.0
S12 S-2 0.3164 0.1724 0.1581 1 0.0
S30 S-2 0.11955 0.3154 0.4432 1 0.0
S28 S-2 0.8376 0.352 0.2827 1 0.0
As5 As+3 0.36549 0.6912 -0.0044 0.682 0.0
S7 S-2 0.19347 0.6675 0.5384 1 0.0
S26 S-2 0.25844 0.3409 0.4415 1 0.0
Pb1 Pb+2 0.11812 0.06199 0.31086 0.5 0.0
S16 S-2 0.49967 0.8788 0.227 1 0.0
Tl10 Tl+1 0.36331 0.7242 -0.0178 0.036 0.0
As15 As+3 0.18075 0.4819 0.36831 1 0.0
Pb8 Pb+2 0.89239 0.07053 0.29305 0.888 0.0
S15 S-2 0.42766 0.8592 0.0598 1 0.0
Tl9 Tl+1 0.00536 0.07666 0.29546 0.112 0.0
S1 S-2 0.05914 0.3548 0.286 1 0.0
S34 S-2 0.03377 0.3475 0.4558 1 0.0
Tl8 Tl+1 0.89239 0.07053 0.29305 0.112 0.0
S8 S-2 0.22449 0.1691 0.1605 1 0.0
S17 S-2 0.47646 0.4724 0.0782 1 0.0
S24 S-2 0.27767 0.8478 0.2326 1 0.0
As9 As+3 0.4085 0.2907 0.0103 0.67 0.0
Pb5 Pb+2 0.43835 0.64077 0.18296 0.888 0.0
Pb2 Pb+2 0.23129 0.08379 0.31078 0.888 0.0
S11 S-2 0.32402 0.8198 0.0648 1 0.0
Tl4 Tl+1 0.45338 0.09418 0.31461 0.112 0.0
S20 S-2 0.38472 0.8816 0.2156 1 0.0
S29 S-2 0.15915 0.051 0.5842 1 0.0
S31 S-2 0.86842 0.1553 0.1522 1 0.0
As13 As+3 0.28781 0.5218 0.38204 1 0.0
Pb6 Pb+2 0.3303 0.59503 0.20582 0.888 0.0
As16 As+3 0.07986 0.1697 0.49597 1 0.0
Tl3 Tl+1 0.34273 0.40283 0.81497 0.112 0.0
As1 As+3 0.14473 0.8388 0.50326 1 0.0
Pb4 Pb+2 0.45338 0.09418 0.31461 0.888 0.0
S9 S-2 0.28301 0.3747 0.2853 1 0.0
As19 As+3 0.04364 -0.026 0.13245 1 0.0
Tl6 Tl+1 0.3303 0.59503 0.20582 0.112 0.0
S21 S-2 0.37864 0.4644 0.0741 1 0.0
Tl11 Tl+1 0.19864 0.2524 0.5261 0.024 0.0
S32 S-2 -0.05376 0.3321 0.267 1 0.0
As6 As+3 0.36103 0.0221 0.11955 1 0.0
S33 S-2 -0.02922 -0.002 0.4273 1 0.0
S4 S-2 0.09407 0.1477 0.1533 1 0.0
Pb10 Pb+2 0.36331 0.7242 -0.0178 0.282 0.0
As17 As+3 0.07553 0.496 0.38595 1 0.0
S18 S-2 0.5209 0.8488 0.0661 1 0.0
S19 S-2 0.55163 0.1855 0.1625 1 0.0
Pb11 Pb+2 0.19864 0.2524 0.5261 0.194 0.0
As7 As+3 0.46747 0.7081 0.01033 1 0.0
